data_7206824
loop_
_publ_author_name
'Zhang, Man-Bo'
'Chen, Hao-Min'
'Hu, Rui-Xiang'
'Chen, Zi-Lu'

_publ_section_title
;
 Heterometallic coordination polymers containing unique inorganic chain of
 [Lniii2Cuii3(OH)4]: syntheses, structures and magnetism
;
_journal_issue 23
_journal_name_full CrystEngComm
_journal_page_first 7019
_journal_paper_doi 10.1039/c1ce05825h
_journal_volume 13
_journal_year 2011
_chemical_formula_sum 'C384 H292 Cu12 N32 O88 Sm8'
_chemical_formula_weight 8727.98
_chemical_name_systematic
;
?
;
_space_group_IT_number 14
_symmetry_cell_setting monoclinic
_symmetry_space_group_name_Hall '-P 2ybc'
_symmetry_space_group_name_H-M 'P 1 21/c 1'
_atom_sites_solution_hydrogens geom
_atom_sites_solution_primary direct
_atom_sites_solution_secondary difmap
_audit_creation_method SHELXL-97
_cell_angle_alpha 90.00
_cell_angle_beta 120.174(6)
_cell_angle_gamma 90.00
_cell_formula_units_Z 1
_cell_length_a 15.2027(19)
_cell_length_b 29.845(4)
_cell_length_c 21.4094(18)
_cell_measurement_reflns_used 19324
_cell_measurement_temperature 133(2)
_cell_measurement_theta_max 27.5226
_cell_measurement_theta_min 3.0063
_cell_volume 8397.8(18)
_computing_cell_refinement 'Bruker XSCANS'
_computing_data_collection 'Bruker XSCANS'
_computing_data_reduction 'Bruker SHELXTL'
_computing_molecular_graphics 'Bruker SHELXTL'
_computing_publication_material 'Bruker SHELXTL'
_computing_structure_refinement 'SHELXL-97 (Sheldrick, 1997)'
_computing_structure_solution 'SHELXS-97 (Sheldrick, 1990)'
_diffrn_ambient_temperature 133(2)
_diffrn_measured_fraction_theta_full 0.990
_diffrn_measured_fraction_theta_max 0.990
_diffrn_measurement_device_type 'Bruker P4'
_diffrn_measurement_method 'phi and omega scans'
_diffrn_radiation_monochromator graphite
_diffrn_radiation_source 'Rotating Anode'
_diffrn_radiation_type MoK\a
_diffrn_radiation_wavelength 0.71073
_diffrn_reflns_av_R_equivalents 0.0515
_diffrn_reflns_av_sigmaI/netI 0.0523
_diffrn_reflns_limit_h_max 18
_diffrn_reflns_limit_h_min -19
_diffrn_reflns_limit_k_max 38
_diffrn_reflns_limit_k_min -38
_diffrn_reflns_limit_l_max 25
_diffrn_reflns_limit_l_min -27
_diffrn_reflns_number 73253
_diffrn_reflns_theta_full 27.51
_diffrn_reflns_theta_max 27.51
_diffrn_reflns_theta_min 3.01
_diffrn_standards_decay_% none
_diffrn_standards_interval_count none
_diffrn_standards_interval_time none
_diffrn_standards_number none
_exptl_absorpt_coefficient_mu 2.208
_exptl_absorpt_correction_T_max 0.5768
_exptl_absorpt_correction_T_min 0.5384
_exptl_absorpt_correction_type empirical
_exptl_crystal_colour Green
_exptl_crystal_density_diffrn 1.726
_exptl_crystal_density_method 'not measured'
_exptl_crystal_description Block
_exptl_crystal_F_000 4367
_exptl_crystal_size_max 0.32
_exptl_crystal_size_mid 0.28
_exptl_crystal_size_min 0.28
_refine_diff_density_max 1.913
_refine_diff_density_min -1.067
_refine_diff_density_rms 0.143
_refine_ls_extinction_method none
_refine_ls_goodness_of_fit_ref 1.102
_refine_ls_hydrogen_treatment none
_refine_ls_matrix_type full
_refine_ls_number_parameters 1226
_refine_ls_number_reflns 19116
_refine_ls_number_restraints 0
_refine_ls_restrained_S_all 1.102
_refine_ls_R_factor_all 0.0706
_refine_ls_R_factor_gt 0.0560
_refine_ls_shift/su_max 0.009
_refine_ls_shift/su_mean 0.001
_refine_ls_structure_factor_coef Fsqd
_refine_ls_weighting_details 'calc w=1/[\s^2^(Fo^2^)+(0.0467P)^2^+23.2678P] where P=(Fo^2^+2Fc^2^)/3'
_refine_ls_weighting_scheme calc
_refine_ls_wR_factor_gt 0.1195
_refine_ls_wR_factor_ref 0.1284
_reflns_number_gt 15813
_reflns_number_total 19116
_reflns_threshold_expression >2sigma(I)
_cod_data_source_file c1ce05825h.txt
_cod_data_source_block Sm3
_cod_depositor_comments
;
The following automatic conversions were performed:

'_symmetry_cell_setting' value 'Monoclinic' changed to 'monoclinic'
according to /home/saulius/struct/CIF-dictionaries/cif_core.dic
dictionary named 'cif_core.dic' version 2.4.1 from 2010-06-29.

Automatic conversion script
Id: cif_fix_values 1715 2011-07-08 13:25:40Z adriana 
;
_cod_original_cell_volume 8397.8(17)
_cod_original_sg_symbol_H-M P21/c
_cod_database_code 7206824

loop_
_symmetry_equiv_pos_as_xyz
'x, y, z'
'-x, y+1/2, -z+1/2'
'-x, -y, -z'
'x, -y-1/2, z-1/2'

loop_
_atom_site_label
_atom_site_type_symbol
_atom_site_fract_x
_atom_site_fract_y
_atom_site_fract_z
_atom_site_U_iso_or_equiv
_atom_site_adp_type
_atom_site_occupancy
_atom_site_symmetry_multiplicity
_atom_site_calc_flag
_atom_site_refinement_flags
Sm1 Sm 0.376650(17) -0.536010(7) 0.939228(12) 0.01225(7) Uani 1 1 d .
Sm2 Sm 0.133378(17) -0.468562(7) 0.560169(12) 0.01178(7) Uani 1 1 d .
Cu1 Cu 0.47151(4) -0.458957(18) 0.86486(3) 0.01350(12) Uani 1 1 d .
Cu2 Cu 0.24630(4) -0.497503(18) 0.75439(3) 0.01404(12) Uani 1 1 d .
Cu3 Cu 0.01810(4) -0.535758(18) 0.63459(3) 0.01311(12) Uani 1 1 d .
O1 O 0.7195(3) -0.52469(12) 0.45916(17) 0.0186(7) Uani 1 1 d .
O2 O 0.8637(3) -0.49392(12) 0.54233(17) 0.0195(7) Uani 1 1 d .
O3 O 0.4832(3) -0.58801(11) 0.92625(19) 0.0215(7) Uani 1 1 d .
O4 O 0.4585(3) -0.59284(12) 0.8144(2) 0.0270(8) Uani 1 1 d .
O5 O 0.5138(3) -0.39644(11) 0.88103(17) 0.0191(7) Uani 1 1 d .
O6 O 0.6309(3) -0.39720(11) 0.99822(18) 0.0227(8) Uani 1 1 d .
O7 O 0.2107(2) -0.56163(11) 0.72900(17) 0.0168(7) Uani 1 1 d .
O8 O 0.2509(3) -0.58040(11) 0.84046(17) 0.0190(7) Uani 1 1 d .
O9 O 0.2863(3) -0.43397(11) 0.77178(17) 0.0182(7) Uani 1 1 d .
O10 O 0.2568(2) -0.42492(11) 0.65954(17) 0.0183(7) Uani 1 1 d .
O11 O -0.0239(3) -0.59849(11) 0.61979(17) 0.0172(7) Uani 1 1 d .
O12 O -0.1471(3) -0.59814(11) 0.50338(18) 0.0206(7) Uani 1 1 d .
O13 O 0.0265(3) -0.41149(11) 0.56611(17) 0.0192(7) Uani 1 1 d .
O14 O 0.0333(3) -0.40394(12) 0.67200(19) 0.0242(8) Uani 1 1 d .
O15 O -0.2244(3) -0.46728(12) 1.04233(17) 0.0200(7) Uani 1 1 d .
O16 O -0.3666(3) -0.49966(12) 0.96072(18) 0.0214(7) Uani 1 1 d .
O17 O 0.5436(2) -0.53629(10) 1.04999(16) 0.0149(7) Uani 1 1 d .
H17B H 0.5444 -0.5561 1.0293 0.022 Uiso 1 1 d R
O18 O 0.3846(2) -0.51245(10) 0.83076(16) 0.0136(6) Uani 1 1 d .
H18B H 0.4100 -0.5309 0.8108 0.020 Uiso 1 1 d R
O19 O 0.1150(2) -0.48553(10) 0.67024(16) 0.0142(6) Uani 1 1 d .
H19B H 0.0905 -0.4562 0.6588 0.021 Uiso 1 1 d R
O20 O 0.0324(2) -0.53460(10) 0.54945(16) 0.0130(6) Uani 1 1 d .
H20B H 0.0516 -0.5612 0.5320 0.020 Uiso 1 1 d R
O21 O 0.2263(3) -0.48280(11) 0.85655(17) 0.0192(7) Uani 1 1 d .
H21C H 0.2331 -0.4584 0.8704 0.029 Uiso 1 1 d R
H21B H 0.1660 -0.4863 0.8629 0.029 Uiso 1 1 d R
O22 O 0.2504(3) -0.53124(11) 0.62853(18) 0.0203(7) Uani 1 1 d .
H22B H 0.2706 -0.5431 0.6034 0.031 Uiso 1 1 d R
H22C H 0.2424 -0.5545 0.6486 0.031 Uiso 1 1 d R
N1 N 0.5163(3) -0.46128(13) 0.7913(2) 0.0154(8) Uani 1 1 d .
N2 N 0.5189(4) -0.89598(16) 0.9306(3) 0.0384(12) Uani 1 1 d .
N3 N 0.6702(4) -0.09523(15) 0.9193(3) 0.0294(10) Uani 1 1 d .
N4 N 0.1481(5) -0.87169(19) 0.6754(4) 0.064(2) Uani 1 1 d .
N5 N 0.3203(4) -0.12439(16) 0.7762(3) 0.0354(12) Uani 1 1 d .
N6 N -0.2084(4) -0.89691(15) 0.5976(3) 0.0303(11) Uani 1 1 d .
N7 N -0.0045(5) -0.10334(17) 0.5609(3) 0.0514(16) Uani 1 1 d .
N8 N -0.0214(3) -0.53026(13) 0.7114(2) 0.0161(8) Uani 1 1 d .
C1 C 0.4668(4) -0.48486(18) 0.7307(3) 0.0219(11) Uani 1 1 d .
H1A H 0.4057 -0.4985 0.7197 0.033(17) Uiso 1 1 d R
C2 C 0.5018(4) -0.49032(18) 0.6824(3) 0.0234(11) Uani 1 1 d .
H2A H 0.4638 -0.5066 0.6399 0.025(15) Uiso 1 1 d R
C3 C 0.5936(4) -0.47105(16) 0.6968(3) 0.0171(10) Uani 1 1 d .
C4 C 0.6434(4) -0.44514(18) 0.7595(3) 0.0226(11) Uani 1 1 d .
H4A H 0.7035 -0.4304 0.7710 0.027 Uiso 1 1 d R
C5 C 0.6019(4) -0.44066(18) 0.8037(3) 0.0227(11) Uani 1 1 d .
H5A H 0.6351 -0.4223 0.8443 0.012(12) Uiso 1 1 d R
C6 C 0.6375(4) -0.47886(17) 0.6500(3) 0.0190(10) Uani 1 1 d .
C7 C 0.6004(5) -0.51234(19) 0.5979(3) 0.0325(14) Uani 1 1 d .
H7A H 0.5465 -0.5300 0.5921 0.07(3) Uiso 1 1 d R
C8 C 0.6418(4) -0.5199(2) 0.5547(3) 0.0314(13) Uani 1 1 d .
H8A H 0.6146 -0.5419 0.5190 0.021(14) Uiso 1 1 d R
C9 C 0.7233(4) -0.49463(16) 0.5637(3) 0.0188(10) Uani 1 1 d .
C10 C 0.7610(4) -0.46109(18) 0.6146(3) 0.0236(11) Uani 1 1 d .
H10A H 0.8167 -0.4444 0.6214 0.033(16) Uiso 1 1 d R
C11 C 0.7174(4) -0.45265(19) 0.6566(3) 0.0254(12) Uani 1 1 d .
H11A H 0.7421 -0.4294 0.6902 0.05(2) Uiso 1 1 d R
C12 C 0.7708(4) -0.50492(16) 0.5186(3) 0.0185(10) Uani 1 1 d .
C13 C 0.5499(4) -0.87617(19) 0.8895(4) 0.0346(14) Uani 1 1 d .
H13A H 0.5789 -0.8939 0.8687 0.06(2) Uiso 1 1 d R
C14 C 0.5400(4) -0.83023(18) 0.8752(3) 0.0288(12) Uani 1 1 d .
H14A H 0.5621 -0.8178 0.8455 0.023(15) Uiso 1 1 d R
C15 C 0.4993(4) -0.80317(18) 0.9069(3) 0.0269(12) Uani 1 1 d .
C16 C 0.4651(5) -0.8242(2) 0.9484(4) 0.0388(15) Uani 1 1 d .
H16A H 0.4347 -0.8077 0.9694 0.05(2) Uiso 1 1 d R
C17 C 0.4763(6) -0.8700(2) 0.9582(4) 0.0484(18) Uani 1 1 d .
H17A H 0.4520 -0.8836 0.9858 0.04(2) Uiso 1 1 d R
C18 C 0.4931(4) -0.75362(18) 0.8973(3) 0.0256(11) Uani 1 1 d .
C19 C 0.4775(4) -0.73375(19) 0.8330(3) 0.0300(12) Uani 1 1 d .
H19A H 0.4700 -0.7518 0.7950 0.05(2) Uiso 1 1 d R
C20 C 0.4726(4) -0.68756(17) 0.8247(3) 0.0248(11) Uani 1 1 d .
H20A H 0.4611 -0.6747 0.7814 0.018(14) Uiso 1 1 d R
C21 C 0.4862(4) -0.66042(16) 0.8817(3) 0.0209(10) Uani 1 1 d .
C22 C 0.5032(4) -0.67956(17) 0.9458(3) 0.0243(11) Uani 1 1 d .
H22A H 0.5125 -0.6613 0.9840 0.039(18) Uiso 1 1 d R
C23 C 0.5063(4) -0.72562(18) 0.9532(3) 0.0262(12) Uani 1 1 d .
H23A H 0.5171 -0.7381 0.9965 0.040(18) Uiso 1 1 d R
C24 C 0.4754(3) -0.60917(15) 0.8722(3) 0.0151(9) Uani 1 1 d .
C25 C 0.5831(5) -0.1165(2) 0.8737(3) 0.0374(14) Uani 1 1 d .
H25A H 0.5296 -0.0998 0.8386 0.045 Uiso 1 1 d R
C26 C 0.5698(4) -0.16210(19) 0.8756(3) 0.0334(14) Uani 1 1 d .
H26A H 0.5078 -0.1752 0.8437 0.040 Uiso 1 1 d R
C27 C 0.6494(4) -0.18859(16) 0.9259(3) 0.0199(10) Uani 1 1 d .
C28 C 0.7378(4) -0.16658(18) 0.9738(3) 0.0258(11) Uani 1 1 d .
H28A H 0.7927 -0.1827 1.0091 0.031 Uiso 1 1 d R
C29 C 0.7453(4) -0.12075(18) 0.9686(3) 0.0292(12) Uani 1 1 d .
H29A H 0.8053 -0.1068 1.0021 0.035 Uiso 1 1 d R
C30 C 0.6372(4) -0.23771(16) 0.9278(3) 0.0210(10) Uani 1 1 d .
C31 C 0.6902(4) -0.26140(18) 0.9915(3) 0.0312(13) Uani 1 1 d .
H31A H 0.7380 -0.2468 1.0334 0.037 Uiso 1 1 d R
C32 C 0.6738(4) -0.30658(18) 0.9938(3) 0.0311(13) Uani 1 1 d .
H32A H 0.7111 -0.3221 1.0372 0.037 Uiso 1 1 d R
C33 C 0.6049(4) -0.32976(16) 0.9326(3) 0.0180(10) Uani 1 1 d .
C34 C 0.5556(4) -0.30702(17) 0.8682(3) 0.0240(11) Uani 1 1 d .
H34A H 0.5115 -0.3221 0.8258 0.06(2) Uiso 1 1 d R
C35 C 0.5712(4) -0.26139(17) 0.8656(3) 0.0263(12) Uani 1 1 d .
H35A H 0.5367 -0.2462 0.8217 0.029(16) Uiso 1 1 d R
C36 C 0.5824(4) -0.37844(15) 0.9387(3) 0.0162(9) Uani 1 1 d .
C37 C 0.1374(6) -0.8533(2) 0.7273(5) 0.058(2) Uani 1 1 d .
H37A H 0.1148 -0.8712 0.7521 0.070 Uiso 1 1 d R
C38 C 0.1564(5) -0.8082(2) 0.7458(5) 0.0515(19) Uani 1 1 d .
H38A H 0.1491 -0.7974 0.7839 0.05(2) Uiso 1 1 d R
C39 C 0.1881(4) -0.77983(18) 0.7098(4) 0.0348(14) Uani 1 1 d .
C40 C 0.1989(6) -0.7992(2) 0.6555(4) 0.0505(18) Uani 1 1 d .
H40A H 0.2198 -0.7822 0.6288 0.061 Uiso 1 1 d R
C41 C 0.1772(6) -0.8446(2) 0.6396(5) 0.061(2) Uani 1 1 d .
H41A H 0.1836 -0.8567 0.6018 0.074 Uiso 1 1 d R
C42 C 0.2033(4) -0.73114(17) 0.7268(3) 0.0279(12) Uani 1 1 d .
C43 C 0.2195(5) -0.71550(18) 0.7924(3) 0.0329(13) Uani 1 1 d .
H43A H 0.2255 -0.7359 0.8273 0.038(18) Uiso 1 1 d R
C44 C 0.2273(5) -0.67011(18) 0.8081(3) 0.0324(13) Uani 1 1 d .
H44A H 0.2387 -0.6604 0.8531 0.034(17) Uiso 1 1 d R
C45 C 0.2187(3) -0.63912(16) 0.7576(3) 0.0179(10) Uani 1 1 d .
C46 C 0.2059(4) -0.65421(17) 0.6920(3) 0.0247(11) Uani 1 1 d .
H46A H 0.2023 -0.6338 0.6578 0.045(19) Uiso 1 1 d R
C47 C 0.1983(4) -0.69931(18) 0.6772(3) 0.0287(12) Uani 1 1 d .
H47A H 0.1892 -0.7088 0.6327 0.045(19) Uiso 1 1 d R
C48 C 0.2279(3) -0.59069(15) 0.7778(2) 0.0150(9) Uani 1 1 d .
C49 C 0.2956(5) -0.14999(19) 0.8168(4) 0.0387(15) Uani 1 1 d .
H49A H 0.2881 -0.1363 0.8530 0.046 Uiso 1 1 d R
C50 C 0.2816(5) -0.19606(19) 0.8075(4) 0.0370(14) Uani 1 1 d .
H50A H 0.2634 -0.2123 0.8365 0.044 Uiso 1 1 d R
C51 C 0.2947(4) -0.21758(17) 0.7552(3) 0.0260(12) Uani 1 1 d .
C52 C 0.3199(4) -0.19117(18) 0.7136(3) 0.0276(12) Uani 1 1 d .
H52A H 0.3286 -0.2036 0.6771 0.06(2) Uiso 1 1 d R
C53 C 0.3318(4) -0.14513(18) 0.7257(3) 0.0330(13) Uani 1 1 d .
H53A H 0.3478 -0.1279 0.6964 0.05(2) Uiso 1 1 d R
C54 C 0.2864(4) -0.26713(17) 0.7458(3) 0.0234(11) Uani 1 1 d .
C55 C 0.3089(4) -0.29514(17) 0.8039(3) 0.0268(12) Uani 1 1 d .
H55A H 0.3281 -0.2828 0.8491 0.023(14) Uiso 1 1 d R
C56 C 0.3065(4) -0.34148(17) 0.7960(3) 0.0244(11) Uani 1 1 d .
H56A H 0.3222 -0.3599 0.8354 0.039(18) Uiso 1 1 d R
C57 C 0.2799(4) -0.36021(16) 0.7296(3) 0.0172(10) Uani 1 1 d .
C58 C 0.2556(4) -0.33239(16) 0.6715(3) 0.0205(10) Uani 1 1 d .
H58A H 0.2374 -0.3445 0.6264 0.046(19) Uiso 1 1 d R
C59 C 0.2581(4) -0.28628(17) 0.6795(3) 0.0248(11) Uani 1 1 d .
H59A H 0.2408 -0.2679 0.6397 0.036(17) Uiso 1 1 d R
C60 C 0.2747(3) -0.40989(16) 0.7196(3) 0.0155(9) Uani 1 1 d .
C61 C -0.1473(5) -0.87211(19) 0.6546(3) 0.0381(15) Uani 1 1 d .
H61A H -0.1147 -0.8857 0.7000 0.046 Uiso 1 1 d R
C62 C -0.1287(5) -0.82714(19) 0.6493(3) 0.0342(14) Uani 1 1 d .
H62A H -0.0849 -0.8113 0.6911 0.041 Uiso 1 1 d R
C63 C -0.1739(4) -0.80531(17) 0.5834(3) 0.0205(10) Uani 1 1 d .
C64 C -0.2376(4) -0.83127(18) 0.5252(3) 0.0302(13) Uani 1 1 d .
H64A H -0.2709 -0.8187 0.4790 0.036 Uiso 1 1 d R
C65 C -0.2529(4) -0.87678(19) 0.5332(3) 0.0304(13) Uani 1 1 d .
H65A H -0.2963 -0.8934 0.4923 0.036 Uiso 1 1 d R
C66 C -0.1557(4) -0.75693(16) 0.5784(3) 0.0196(10) Uani 1 1 d .
C67 C -0.0699(4) -0.73509(18) 0.6335(3) 0.0256(11) Uani 1 1 d .
H67A H -0.0232 -0.7517 0.6732 0.024(15) Uiso 1 1 d R
C68 C -0.0525(4) -0.69008(17) 0.6301(3) 0.0218(11) Uani 1 1 d .
H68A H 0.0047 -0.6767 0.6680 0.010(12) Uiso 1 1 d R
C69 C -0.1191(4) -0.66485(15) 0.5701(3) 0.0169(10) Uani 1 1 d .
C70 C -0.2057(4) -0.68564(17) 0.5161(3) 0.0232(11) Uani 1 1 d .
H70A H -0.2524 -0.6689 0.4765 0.029(16) Uiso 1 1 d R
C71 C -0.2246(4) -0.73062(18) 0.5200(3) 0.0242(11) Uani 1 1 d .
H71A H -0.2839 -0.7433 0.4832 0.05(2) Uiso 1 1 d R
C72 C -0.0967(3) -0.61647(16) 0.5630(3) 0.0154(9) Uani 1 1 d .
C73 C 0.0505(5) -0.1302(2) 0.5435(4) 0.0488(18) Uani 1 1 d .
H73A H 0.0897 -0.1169 0.5263 0.09(3) Uiso 1 1 d R
C74 C 0.0508(5) -0.1761(2) 0.5481(4) 0.0403(15) Uani 1 1 d .
H74A H 0.0885 -0.1930 0.5333 0.09(3) Uiso 1 1 d R
C75 C -0.0055(4) -0.19668(19) 0.5747(3) 0.0346(14) Uani 1 1 d .
C76 C -0.0611(5) -0.1694(2) 0.5930(4) 0.0462(17) Uani 1 1 d .
H76A H -0.0992 -0.1816 0.6119 0.09(3) Uiso 1 1 d R
C77 C -0.0596(6) -0.1232(2) 0.5850(4) 0.054(2) Uani 1 1 d .
H77A H -0.0990 -0.1055 0.5974 0.06(2) Uiso 1 1 d R
C78 C -0.0066(4) -0.24590(17) 0.5816(3) 0.0257(11) Uani 1 1 d .
C79 C -0.0016(4) -0.27426(18) 0.5314(3) 0.0275(12) Uani 1 1 d .
H79A H -0.0026 -0.2619 0.4910 0.041(19) Uiso 1 1 d R
C80 C 0.0031(4) -0.32014(17) 0.5406(3) 0.0212(10) Uani 1 1 d .
H80A H 0.0052 -0.3384 0.5061 0.032(16) Uiso 1 1 d R
C81 C 0.0047(4) -0.33910(17) 0.5999(3) 0.0210(10) Uani 1 1 d .
C82 C -0.0035(4) -0.31131(17) 0.6489(3) 0.0262(12) Uani 1 1 d .
H82A H -0.0038 -0.3239 0.6887 0.031 Uiso 1 1 d R
C83 C -0.0099(5) -0.26546(19) 0.6397(3) 0.0315(13) Uani 1 1 d .
H83A H -0.0161 -0.2475 0.6729 0.032(16) Uiso 1 1 d R
C84 C 0.0218(4) -0.38847(16) 0.6150(3) 0.0190(10) Uani 1 1 d .
C85 C -0.0668(5) -0.56366(19) 0.7253(3) 0.0328(14) Uani 1 1 d .
H85A H -0.0749 -0.5908 0.7015 0.039 Uiso 1 1 d R
C86 C -0.1050(5) -0.55955(19) 0.7711(3) 0.0328(14) Uani 1 1 d .
H86A H -0.1378 -0.5838 0.7779 0.044(19) Uiso 1 1 d R
C87 C -0.0965(4) -0.51980(17) 0.8064(3) 0.0203(10) Uani 1 1 d .
C88 C -0.0477(4) -0.48496(18) 0.7929(3) 0.0244(11) Uani 1 1 d .
H88A H -0.0372 -0.4578 0.8171 0.046(19) Uiso 1 1 d R
C89 C -0.0120(4) -0.49128(18) 0.7456(3) 0.0235(11) Uani 1 1 d .
H89A H 0.0213 -0.4677 0.7378 0.06(2) Uiso 1 1 d R
C90 C -0.1403(4) -0.51351(17) 0.8534(3) 0.0207(10) Uani 1 1 d .
C91 C -0.0951(4) -0.48421(18) 0.9119(3) 0.0227(11) Uani 1 1 d .
H91A H -0.0365 -0.4687 0.9216 0.021(14) Uiso 1 1 d R
C92 C -0.1376(4) -0.47742(18) 0.9552(3) 0.0212(10) Uani 1 1 d .
H92A H -0.1057 -0.4586 0.9953 0.043(19) Uiso 1 1 d R
C93 C -0.2266(4) -0.49976(16) 0.9404(3) 0.0184(10) Uani 1 1 d .
C94 C -0.2717(4) -0.52957(17) 0.8823(3) 0.0193(10) Uani 1 1 d .
H94A H -0.3308 -0.5447 0.8723 0.05(2) Uiso 1 1 d R
C95 C -0.2284(4) -0.53661(17) 0.8396(3) 0.0208(10) Uani 1 1 d .
H95A H -0.2574 -0.5570 0.8016 0.028(16) Uiso 1 1 d R
C96 C -0.2744(4) -0.48855(16) 0.9839(3) 0.0183(10) Uani 1 1 d .

loop_
_atom_site_aniso_label
_atom_site_aniso_U_11
_atom_site_aniso_U_22
_atom_site_aniso_U_33
_atom_site_aniso_U_23
_atom_site_aniso_U_13
_atom_site_aniso_U_12
Sm1 0.01426(12) 0.01130(12) 0.01061(12) -0.00027(8) 0.00582(9) -0.00180(8)
Sm2 0.01316(12) 0.01162(12) 0.01017(12) -0.00023(8) 0.00556(9) -0.00119(8)
Cu1 0.0170(3) 0.0139(3) 0.0115(3) -0.0011(2) 0.0087(2) -0.0039(2)
Cu2 0.0136(3) 0.0119(3) 0.0122(3) 0.0011(2) 0.0033(2) -0.0014(2)
Cu3 0.0146(3) 0.0143(3) 0.0116(3) -0.0011(2) 0.0074(2) -0.0032(2)
O1 0.0204(18) 0.0256(18) 0.0141(17) -0.0019(14) 0.0118(14) -0.0027(14)
O2 0.0184(17) 0.0264(19) 0.0156(17) -0.0020(14) 0.0099(14) -0.0017(14)
O3 0.0227(18) 0.0164(17) 0.0254(19) -0.0007(14) 0.0121(16) 0.0053(14)
O4 0.039(2) 0.0207(19) 0.028(2) 0.0003(15) 0.0216(18) 0.0068(16)
O5 0.0261(19) 0.0149(17) 0.0162(17) -0.0014(13) 0.0106(15) -0.0051(14)
O6 0.0256(19) 0.0163(17) 0.0206(19) 0.0057(14) 0.0074(16) -0.0027(14)
O7 0.0200(17) 0.0154(16) 0.0170(17) -0.0009(13) 0.0107(14) -0.0045(13)
O8 0.0227(18) 0.0207(18) 0.0113(17) -0.0057(13) 0.0069(14) -0.0084(14)
O9 0.0278(19) 0.0111(16) 0.0121(16) -0.0009(12) 0.0075(14) -0.0032(14)
O10 0.0158(17) 0.0201(17) 0.0150(17) -0.0055(13) 0.0049(14) -0.0076(14)
O11 0.0240(18) 0.0150(16) 0.0142(17) 0.0007(12) 0.0109(14) -0.0014(14)
O12 0.0216(18) 0.0174(17) 0.0171(18) 0.0034(13) 0.0055(15) -0.0016(14)
O13 0.0213(18) 0.0177(17) 0.0160(18) -0.0013(13) 0.0075(15) 0.0025(14)
O14 0.033(2) 0.0184(18) 0.0226(19) 0.0007(14) 0.0149(17) 0.0053(15)
O15 0.0239(18) 0.0262(19) 0.0123(17) -0.0032(13) 0.0109(15) -0.0021(15)
O16 0.0154(17) 0.027(2) 0.0232(19) -0.0036(14) 0.0108(15) -0.0023(14)
O17 0.0176(16) 0.0157(16) 0.0108(16) -0.0002(12) 0.0065(13) -0.0013(13)
O18 0.0157(16) 0.0124(15) 0.0147(16) -0.0020(12) 0.0092(13) -0.0018(12)
O19 0.0166(16) 0.0113(15) 0.0123(16) -0.0005(12) 0.0055(13) -0.0016(12)
O20 0.0184(16) 0.0141(16) 0.0094(15) -0.0005(11) 0.0090(13) -0.0013(12)
O21 0.0245(19) 0.0158(17) 0.0215(18) 0.0000(13) 0.0147(15) 0.0012(14)
O22 0.0219(18) 0.0181(17) 0.0240(19) 0.0037(14) 0.0138(15) 0.0038(14)
N1 0.0157(19) 0.022(2) 0.0097(19) 0.0003(15) 0.0076(16) -0.0008(16)
N2 0.042(3) 0.019(2) 0.048(3) -0.003(2) 0.018(3) -0.002(2)
N3 0.030(3) 0.021(2) 0.035(3) 0.0025(19) 0.015(2) -0.0044(19)
N4 0.052(4) 0.020(3) 0.111(6) -0.008(3) 0.034(4) 0.006(3)
N5 0.035(3) 0.019(2) 0.044(3) 0.005(2) 0.013(2) 0.003(2)
N6 0.038(3) 0.019(2) 0.032(3) 0.0030(19) 0.016(2) -0.003(2)
N7 0.049(4) 0.014(2) 0.070(4) 0.008(2) 0.014(3) 0.000(2)
N8 0.016(2) 0.019(2) 0.014(2) -0.0003(15) 0.0075(16) -0.0023(16)
C1 0.020(3) 0.029(3) 0.016(2) -0.004(2) 0.009(2) -0.007(2)
C2 0.017(2) 0.031(3) 0.022(3) -0.004(2) 0.010(2) -0.001(2)
C3 0.016(2) 0.020(2) 0.015(2) 0.0024(18) 0.0080(19) -0.0008(19)
C4 0.021(3) 0.027(3) 0.024(3) -0.006(2) 0.015(2) -0.007(2)
C5 0.021(3) 0.026(3) 0.020(3) -0.006(2) 0.009(2) -0.007(2)
C6 0.018(2) 0.022(3) 0.018(2) 0.0015(19) 0.010(2) -0.0017(19)
C7 0.036(3) 0.028(3) 0.048(4) -0.017(3) 0.031(3) -0.016(3)
C8 0.039(3) 0.032(3) 0.034(3) -0.020(2) 0.026(3) -0.018(3)
C9 0.018(2) 0.019(2) 0.020(3) 0.0042(19) 0.010(2) 0.0022(19)
C10 0.019(2) 0.033(3) 0.023(3) -0.008(2) 0.013(2) -0.009(2)
C11 0.024(3) 0.034(3) 0.023(3) -0.008(2) 0.015(2) -0.011(2)
C12 0.016(2) 0.019(2) 0.019(2) 0.0021(19) 0.008(2) 0.0045(19)
C13 0.024(3) 0.017(3) 0.057(4) -0.003(3) 0.016(3) 0.005(2)
C14 0.028(3) 0.022(3) 0.036(3) -0.002(2) 0.016(3) -0.005(2)
C15 0.024(3) 0.019(3) 0.034(3) -0.001(2) 0.012(2) 0.001(2)
C16 0.047(4) 0.024(3) 0.057(4) -0.001(3) 0.036(4) 0.002(3)
C17 0.069(5) 0.029(3) 0.055(5) 0.004(3) 0.037(4) -0.002(3)
C18 0.024(3) 0.018(3) 0.036(3) 0.000(2) 0.016(2) 0.001(2)
C19 0.029(3) 0.023(3) 0.039(3) -0.002(2) 0.017(3) 0.003(2)
C20 0.030(3) 0.022(3) 0.025(3) 0.003(2) 0.016(2) 0.005(2)
C21 0.019(2) 0.011(2) 0.032(3) 0.0016(19) 0.013(2) 0.0025(19)
C22 0.031(3) 0.015(2) 0.027(3) -0.005(2) 0.015(2) 0.000(2)
C23 0.036(3) 0.020(3) 0.024(3) 0.001(2) 0.016(2) 0.006(2)
C24 0.012(2) 0.010(2) 0.026(3) 0.0008(18) 0.012(2) 0.0035(17)
C25 0.036(3) 0.024(3) 0.043(4) 0.008(3) 0.012(3) 0.002(2)
C26 0.024(3) 0.021(3) 0.038(3) 0.004(2) 0.003(3) -0.004(2)
C27 0.023(3) 0.013(2) 0.022(3) -0.0010(18) 0.011(2) -0.0036(19)
C28 0.026(3) 0.021(3) 0.026(3) 0.003(2) 0.009(2) -0.001(2)
C29 0.029(3) 0.021(3) 0.027(3) -0.002(2) 0.006(2) -0.006(2)
C30 0.020(2) 0.014(2) 0.025(3) 0.0020(19) 0.009(2) -0.0049(19)
C31 0.037(3) 0.019(3) 0.018(3) -0.001(2) -0.001(2) -0.010(2)
C32 0.032(3) 0.024(3) 0.019(3) 0.006(2) -0.001(2) -0.009(2)
C33 0.022(2) 0.012(2) 0.024(3) -0.0007(18) 0.014(2) -0.0030(18)
C34 0.036(3) 0.017(2) 0.019(3) -0.0011(19) 0.014(2) -0.006(2)
C35 0.038(3) 0.019(3) 0.015(3) 0.0034(19) 0.008(2) -0.005(2)
C36 0.018(2) 0.014(2) 0.018(2) 0.0027(18) 0.010(2) 0.0003(18)
C37 0.046(4) 0.021(3) 0.114(7) 0.007(4) 0.044(5) 0.005(3)
C38 0.045(4) 0.021(3) 0.092(6) 0.007(3) 0.037(4) 0.004(3)
C39 0.026(3) 0.014(3) 0.056(4) -0.003(2) 0.015(3) 0.002(2)
C40 0.051(4) 0.027(3) 0.062(5) -0.013(3) 0.020(4) -0.004(3)
C41 0.062(5) 0.032(4) 0.068(5) -0.016(4) 0.016(4) 0.003(4)
C42 0.021(3) 0.015(2) 0.042(3) -0.002(2) 0.011(2) 0.003(2)
C43 0.049(4) 0.014(3) 0.036(3) 0.004(2) 0.022(3) -0.005(2)
C44 0.053(4) 0.019(3) 0.028(3) -0.003(2) 0.022(3) -0.011(3)
C45 0.012(2) 0.018(2) 0.022(3) 0.0026(19) 0.0069(19) -0.0018(18)
C46 0.030(3) 0.018(3) 0.029(3) -0.002(2) 0.017(2) -0.003(2)
C47 0.032(3) 0.020(3) 0.037(3) -0.012(2) 0.019(3) -0.005(2)
C48 0.016(2) 0.013(2) 0.015(2) 0.0017(17) 0.0069(19) 0.0005(17)
C49 0.051(4) 0.018(3) 0.051(4) -0.001(3) 0.029(3) 0.005(3)
C50 0.043(4) 0.018(3) 0.054(4) 0.004(3) 0.028(3) 0.006(3)
C51 0.019(3) 0.018(3) 0.034(3) 0.003(2) 0.009(2) 0.004(2)
C52 0.027(3) 0.019(3) 0.032(3) 0.006(2) 0.012(2) 0.001(2)
C53 0.033(3) 0.017(3) 0.043(4) 0.011(2) 0.015(3) 0.003(2)
C54 0.018(2) 0.016(2) 0.034(3) 0.001(2) 0.011(2) 0.0003(19)
C55 0.036(3) 0.016(2) 0.023(3) -0.007(2) 0.010(2) -0.001(2)
C56 0.029(3) 0.017(2) 0.022(3) 0.002(2) 0.009(2) 0.001(2)
C57 0.015(2) 0.014(2) 0.020(2) -0.0003(18) 0.0069(19) -0.0009(18)
C58 0.024(3) 0.017(2) 0.020(3) 0.0000(19) 0.011(2) -0.004(2)
C59 0.027(3) 0.014(2) 0.029(3) 0.007(2) 0.012(2) -0.002(2)
C60 0.011(2) 0.017(2) 0.019(2) -0.0007(18) 0.0077(19) -0.0009(17)
C61 0.050(4) 0.023(3) 0.032(3) 0.008(2) 0.013(3) -0.004(3)
C62 0.041(3) 0.023(3) 0.021(3) 0.002(2) 0.003(3) -0.012(3)
C63 0.019(2) 0.020(3) 0.023(3) 0.0028(19) 0.010(2) -0.0015(19)
C64 0.035(3) 0.024(3) 0.022(3) 0.010(2) 0.008(2) 0.002(2)
C65 0.033(3) 0.026(3) 0.023(3) -0.002(2) 0.007(2) -0.005(2)
C66 0.018(2) 0.017(2) 0.021(3) 0.0006(19) 0.007(2) -0.0026(19)
C67 0.018(3) 0.022(3) 0.026(3) 0.004(2) 0.003(2) 0.001(2)
C68 0.016(2) 0.021(3) 0.020(3) 0.0004(19) 0.004(2) -0.007(2)
C69 0.022(2) 0.013(2) 0.017(2) 0.0004(17) 0.011(2) -0.0011(18)
C70 0.022(3) 0.023(3) 0.017(3) 0.006(2) 0.004(2) -0.002(2)
C71 0.023(3) 0.025(3) 0.019(3) 0.000(2) 0.006(2) -0.007(2)
C72 0.015(2) 0.015(2) 0.019(2) -0.0006(18) 0.011(2) 0.0003(18)
C73 0.043(4) 0.031(4) 0.063(5) 0.011(3) 0.020(4) 0.002(3)
C74 0.037(4) 0.025(3) 0.052(4) 0.006(3) 0.017(3) 0.001(3)
C75 0.027(3) 0.023(3) 0.041(4) 0.005(2) 0.008(3) 0.005(2)
C76 0.043(4) 0.019(3) 0.063(5) 0.000(3) 0.016(4) 0.006(3)
C77 0.044(4) 0.017(3) 0.090(6) 0.002(3) 0.024(4) 0.009(3)
C78 0.024(3) 0.016(2) 0.035(3) 0.003(2) 0.013(2) 0.002(2)
C79 0.024(3) 0.024(3) 0.033(3) 0.006(2) 0.013(2) 0.004(2)
C80 0.020(3) 0.021(3) 0.022(3) 0.002(2) 0.010(2) 0.002(2)
C81 0.020(2) 0.018(2) 0.025(3) 0.0013(19) 0.011(2) 0.003(2)
C82 0.035(3) 0.019(3) 0.028(3) -0.003(2) 0.019(3) 0.004(2)
C83 0.038(3) 0.021(3) 0.039(3) -0.005(2) 0.022(3) 0.004(2)
C84 0.014(2) 0.012(2) 0.026(3) -0.0048(19) 0.006(2) 0.0031(18)
C85 0.052(4) 0.022(3) 0.045(4) -0.010(2) 0.040(3) -0.009(3)
C86 0.051(4) 0.024(3) 0.040(3) -0.006(2) 0.036(3) -0.014(3)
C87 0.023(3) 0.023(3) 0.018(3) -0.0012(19) 0.013(2) -0.002(2)
C88 0.032(3) 0.021(3) 0.028(3) -0.003(2) 0.021(2) -0.004(2)
C89 0.027(3) 0.022(3) 0.025(3) -0.009(2) 0.016(2) -0.009(2)
C90 0.026(3) 0.023(3) 0.018(2) -0.0020(19) 0.015(2) 0.001(2)
C91 0.017(2) 0.026(3) 0.028(3) -0.007(2) 0.014(2) -0.006(2)
C92 0.021(3) 0.027(3) 0.017(3) -0.006(2) 0.010(2) -0.006(2)
C93 0.020(2) 0.020(2) 0.019(2) -0.0001(19) 0.013(2) -0.0006(19)
C94 0.020(2) 0.023(3) 0.022(3) -0.0058(19) 0.016(2) -0.003(2)
C95 0.022(3) 0.023(3) 0.022(3) -0.001(2) 0.015(2) -0.006(2)
C96 0.020(2) 0.017(2) 0.018(2) 0.0014(18) 0.010(2) 0.0013(19)

loop_
_atom_type_symbol
_atom_type_description
_atom_type_scat_dispersion_real
_atom_type_scat_dispersion_imag
_atom_type_scat_source
C C 0.0033 0.0016 'International Tables Vol C Tables 4.2.6.8 and 6.1.1.4'
H H 0.0000 0.0000 'International Tables Vol C Tables 4.2.6.8 and 6.1.1.4'
Cu Cu 0.3201 1.2651 'International Tables Vol C Tables 4.2.6.8 and 6.1.1.4'
N N 0.0061 0.0033 'International Tables Vol C Tables 4.2.6.8 and 6.1.1.4'
O O 0.0106 0.0060 'International Tables Vol C Tables 4.2.6.8 and 6.1.1.4'
Sm Sm -0.1638 3.4418 'International Tables Vol C Tables 4.2.6.8 and 6.1.1.4'

loop_
_geom_angle_atom_site_label_1
_geom_angle_atom_site_label_2
_geom_angle_atom_site_label_3
_geom_angle
_geom_angle_site_symmetry_1
_geom_angle_site_symmetry_3
O3 Sm1 O8 79.87(12) . .
O3 Sm1 O17 104.84(11) . 3_647
O8 Sm1 O17 135.17(11) . 3_647
O3 Sm1 O6 75.60(12) . 3_647
O8 Sm1 O6 78.28(11) . 3_647
O17 Sm1 O6 146.51(11) 3_647 3_647
O3 Sm1 O17 70.95(11) . .
O8 Sm1 O17 145.58(11) . .
O17 Sm1 O17 71.73(12) 3_647 .
O6 Sm1 O17 77.15(11) 3_647 .
O3 Sm1 O16 137.12(12) . 3_547
O8 Sm1 O16 129.14(11) . 3_547
O17 Sm1 O16 77.27(11) 3_647 3_547
O6 Sm1 O16 80.50(12) 3_647 3_547
O17 Sm1 O16 69.32(11) . 3_547
O3 Sm1 O18 73.58(11) . .
O8 Sm1 O18 74.09(10) . .
O17 Sm1 O18 65.24(10) 3_647 .
O6 Sm1 O18 141.50(11) 3_647 .
O17 Sm1 O18 113.05(10) . .
O16 Sm1 O18 137.97(11) 3_547 .
O3 Sm1 O15 141.06(12) . 3_547
O8 Sm1 O15 76.97(11) . 3_547
O17 Sm1 O15 113.69(11) 3_647 3_547
O6 Sm1 O15 69.35(12) 3_647 3_547
O17 Sm1 O15 115.53(10) . 3_547
O16 Sm1 O15 52.30(11) 3_547 3_547
O18 Sm1 O15 127.63(10) . 3_547
O3 Sm1 O21 137.71(11) . .
O8 Sm1 O21 72.63(11) . .
O17 Sm1 O21 75.48(11) 3_647 .
O6 Sm1 O21 127.10(11) 3_647 .
O17 Sm1 O21 141.78(11) . .
O16 Sm1 O21 84.89(11) 3_547 .
O18 Sm1 O21 68.40(10) . .
O15 Sm1 O21 61.68(11) 3_547 .
O3 Sm1 C96 146.90(13) . 3_547
O8 Sm1 C96 102.93(13) . 3_547
O17 Sm1 C96 96.16(12) 3_647 3_547
O6 Sm1 C96 72.82(13) 3_647 3_547
O17 Sm1 C96 92.40(12) . 3_547
O16 Sm1 C96 26.26(12) 3_547 3_547
O18 Sm1 C96 139.30(12) . 3_547
O15 Sm1 C96 26.05(12) 3_547 3_547
O21 Sm1 C96 72.02(12) . 3_547
O3 Sm1 Cu1 85.08(9) . .
O8 Sm1 Cu1 106.79(8) . .
O17 Sm1 Cu1 32.64(7) 3_647 .
O6 Sm1 Cu1 158.95(9) 3_647 .
O17 Sm1 Cu1 88.82(7) . .
O16 Sm1 Cu1 109.37(8) 3_547 .
O18 Sm1 Cu1 33.23(7) . .
O15 Sm1 Cu1 131.52(8) 3_547 .
O21 Sm1 Cu1 73.26(7) . .
C96 Sm1 Cu1 124.05(10) 3_547 .
O3 Sm1 Cu2 96.40(9) . .
O8 Sm1 Cu2 57.12(8) . .
O17 Sm1 Cu2 78.11(7) 3_647 .
O6 Sm1 Cu2 135.37(8) 3_647 .
O17 Sm1 Cu2 142.41(7) . .
O16 Sm1 Cu2 125.16(8) 3_547 .
O18 Sm1 Cu2 31.09(7) . .
O15 Sm1 Cu2 96.73(8) 3_547 .
O21 Sm1 Cu2 41.55(7) . .
C96 Sm1 Cu2 112.98(10) 3_547 .
Cu1 Sm1 Cu2 54.249(14) . .
O3 Sm1 H17B 53.7 . .
O8 Sm1 H17B 128.9 . .
O17 Sm1 H17B 82.3 3_647 .
O6 Sm1 H17B 71.0 3_647 .
O17 Sm1 H17B 17.6 . .
O16 Sm1 H17B 85.0 3_547 .
O18 Sm1 H17B 107.0 . .
O15 Sm1 H17B 125.1 3_547 .
O21 Sm1 H17B 157.1 . .
C96 Sm1 H17B 105.6 3_547 .
Cu1 Sm1 H17B 90.9 . .
Cu2 Sm1 H17B 138.1 . .
O10 Sm2 O13 79.39(11) . .
O10 Sm2 O20 143.63(11) . 3_546
O13 Sm2 O20 67.87(11) . 3_546
O10 Sm2 O20 134.34(11) . .
O13 Sm2 O20 99.66(11) . .
O20 Sm2 O20 69.05(12) 3_546 .
O10 Sm2 O12 78.83(11) . 3_546
O13 Sm2 O12 72.84(12) . 3_546
O20 Sm2 O12 76.80(10) 3_546 3_546
O20 Sm2 O12 145.15(11) . 3_546
O10 Sm2 O1 79.78(11) . 3_646
O13 Sm2 O1 139.26(11) . 3_646
O20 Sm2 O1 115.22(10) 3_546 3_646
O20 Sm2 O1 119.81(11) . 3_646
O12 Sm2 O1 69.00(11) 3_546 3_646
O10 Sm2 O2 132.57(11) . 3_646
O13 Sm2 O2 132.81(11) . 3_646
O20 Sm2 O2 68.59(11) 3_546 3_646
O20 Sm2 O2 80.93(11) . 3_646
O12 Sm2 O2 80.41(11) 3_546 3_646
O1 Sm2 O2 52.97(11) 3_646 3_646
O10 Sm2 O22 82.93(12) . .
O13 Sm2 O22 143.63(11) . .
O20 Sm2 O22 133.17(11) 3_546 .
O20 Sm2 O22 71.20(11) . .
O12 Sm2 O22 133.97(11) 3_546 .
O1 Sm2 O22 66.34(11) 3_646 .
O2 Sm2 O22 81.71(11) 3_646 .
O10 Sm2 O19 71.86(10) . .
O13 Sm2 O19 72.65(11) . .
O20 Sm2 O19 110.88(10) 3_546 .
O20 Sm2 O19 64.64(10) . .
O12 Sm2 O19 137.96(11) 3_546 .
O1 Sm2 O19 131.51(10) 3_646 .
O2 Sm2 O19 141.54(11) 3_646 .
O22 Sm2 O19 71.71(11) . .
O10 Sm2 C12 105.82(13) . 3_646
O13 Sm2 C12 142.36(12) . 3_646
O20 Sm2 C12 91.70(12) 3_546 3_646
O20 Sm2 C12 101.86(12) . 3_646
O12 Sm2 C12 71.82(13) 3_546 3_646
O1 Sm2 C12 26.23(12) 3_646 3_646
O2 Sm2 C12 26.78(12) 3_646 3_646
O22 Sm2 C12 73.22(12) . 3_646
O19 Sm2 C12 144.86(12) . 3_646
O10 Sm2 Cu3 104.68(8) . .
O13 Sm2 Cu3 82.90(8) . .
O20 Sm2 Cu3 87.06(7) 3_546 .
O20 Sm2 Cu3 31.81(7) . .
O12 Sm2 Cu3 154.52(8) 3_546 .
O1 Sm2 Cu3 136.40(8) 3_646 .
O2 Sm2 Cu3 112.11(8) 3_646 .
O22 Sm2 Cu3 71.18(8) . .
O19 Sm2 Cu3 33.13(7) . .
C12 Sm2 Cu3 129.02(10) 3_646 .
O10 Sm2 Cu3 140.04(8) . 3_546
O13 Sm2 Cu3 88.86(8) . 3_546
O20 Sm2 Cu3 30.15(7) 3_546 3_546
O20 Sm2 Cu3 85.08(7) . 3_546
O12 Sm2 Cu3 61.22(8) 3_546 3_546
O1 Sm2 Cu3 85.15(8) 3_646 3_546
O2 Sm2 Cu3 43.98(8) 3_646 3_546
O22 Sm2 Cu3 123.94(8) . 3_546
O19 Sm2 Cu3 140.23(7) . 3_546
C12 Sm2 Cu3 62.87(10) 3_646 3_546
Cu3 Sm2 Cu3 111.620(13) . 3_546
O10 Sm2 H19B 66.1 . .
O13 Sm2 H19B 52.2 . .
O20 Sm2 H19B 102.9 3_546 .
O20 Sm2 H19B 77.4 . .
O12 Sm2 H19B 117.9 3_546 .
O1 Sm2 H19B 141.6 3_646 .
O2 Sm2 H19B 158.4 3_646 .
O22 Sm2 H19B 91.5 . .
O19 Sm2 H19B 21.2 . .
C12 Sm2 H19B 163.9 3_646 .
Cu3 Sm2 H19B 46.5 . .
Cu3 Sm2 H19B 132.5 3_546 .
O5 Cu1 O17 94.99(13) . 3_647
O5 Cu1 O18 160.99(14) . .
O17 Cu1 O18 85.15(13) 3_647 .
O5 Cu1 N1 87.73(15) . .
O17 Cu1 N1 167.20(15) 3_647 .
O18 Cu1 N1 96.34(15) . .
O5 Cu1 O16 102.23(13) . 1_655
O17 Cu1 O16 74.69(12) 3_647 1_655
O18 Cu1 O16 96.15(12) . 1_655
N1 Cu1 O16 92.51(13) . 1_655
O5 Cu1 O9 89.73(13) . .
O17 Cu1 O9 98.38(12) 3_647 .
O18 Cu1 O9 71.50(12) . .
N1 Cu1 O9 94.12(13) . .
O16 Cu1 O9 166.55(11) 1_655 .
O5 Cu1 Cu2 127.12(11) . .
O17 Cu1 Cu2 94.52(9) 3_647 .
O18 Cu1 Cu2 34.27(9) . .
N1 Cu1 Cu2 93.77(11) . .
O16 Cu1 Cu2 130.42(8) 1_655 .
O9 Cu1 Cu2 37.41(7) . .
O5 Cu1 Sm1 136.45(10) . .
O17 Cu1 Sm1 42.11(9) 3_647 .
O18 Cu1 Sm1 43.94(9) . .
N1 Cu1 Sm1 135.68(12) . .
O16 Cu1 Sm1 76.99(8) 1_655 .
O9 Cu1 Sm1 90.12(7) . .
Cu2 Cu1 Sm1 64.677(15) . .
O5 Cu1 Sm1 82.70(10) . 3_647
O17 Cu1 Sm1 39.14(9) 3_647 3_647
O18 Cu1 Sm1 108.29(9) . 3_647
N1 Cu1 Sm1 129.42(11) . 3_647
O16 Cu1 Sm1 42.65(7) 1_655 3_647
O9 Cu1 Sm1 135.12(7) . 3_647
Cu2 Cu1 Sm1 130.756(19) . 3_647
Sm1 Cu1 Sm1 67.369(13) . 3_647
O19 Cu2 O18 172.52(12) . .
O19 Cu2 O9 94.26(14) . .
O18 Cu2 O9 87.78(14) . .
O19 Cu2 O7 84.92(14) . .
O18 Cu2 O7 92.27(13) . .
O9 Cu2 O7 173.84(13) . .
O19 Cu2 O21 105.75(12) . .
O18 Cu2 O21 81.69(12) . .
O9 Cu2 O21 79.63(12) . .
O7 Cu2 O21 106.48(12) . .
O19 Cu2 Cu1 146.22(10) . .
O18 Cu2 Cu1 34.36(9) . .
O9 Cu2 Cu1 53.65(10) . .
O7 Cu2 Cu1 125.72(10) . .
O21 Cu2 Cu1 80.86(8) . .
O19 Cu2 Cu3 32.21(9) . .
O18 Cu2 Cu3 146.60(9) . .
O9 Cu2 Cu3 125.61(10) . .
O7 Cu2 Cu3 54.64(10) . .
O21 Cu2 Cu3 101.88(8) . .
Cu1 Cu2 Cu3 177.09(2) . .
O19 Cu2 Sm1 145.18(9) . .
O18 Cu2 Sm1 40.96(9) . .
O9 Cu2 Sm1 98.75(9) . .
O7 Cu2 Sm1 85.26(9) . .
O21 Cu2 Sm1 46.29(8) . .
Cu1 Cu2 Sm1 61.073(15) . .
Cu3 Cu2 Sm1 121.563(19) . .
O19 Cu2 Sm2 40.06(9) . .
O18 Cu2 Sm2 133.25(9) . .
O9 Cu2 Sm2 85.00(9) . .
O7 Cu2 Sm2 90.50(9) . .
O21 Cu2 Sm2 141.25(8) . .
Cu1 Cu2 Sm2 117.298(19) . .
Cu3 Cu2 Sm2 59.911(14) . .
Sm1 Cu2 Sm2 172.423(18) . .
O20 Cu3 O11 92.67(13) . .
O20 Cu3 O19 86.28(13) . .
O11 Cu3 O19 156.05(14) . .
O20 Cu3 N8 169.04(15) . .
O11 Cu3 N8 90.19(15) . .
O19 Cu3 N8 95.36(14) . .
O20 Cu3 O2 75.76(12) . 1_455
O11 Cu3 O2 104.42(13) . 1_455
O19 Cu3 O2 98.51(12) . 1_455
N8 Cu3 O2 93.28(14) . 1_455
O20 Cu3 Cu2 98.79(9) . .
O11 Cu3 Cu2 125.88(10) . .
O19 Cu3 Cu2 31.60(9) . .
N8 Cu3 Cu2 88.04(11) . .
O2 Cu3 Cu2 129.68(8) 1_455 .
O20 Cu3 Sm2 41.42(9) . .
O11 Cu3 Sm2 131.94(9) . .
O19 Cu3 Sm2 45.30(9) . .
N8 Cu3 Sm2 137.71(11) . .
O2 Cu3 Sm2 80.91(8) 1_455 .
Cu2 Cu3 Sm2 65.732(16) . .
O20 Cu3 Sm2 39.02(9) . 3_546
O11 Cu3 Sm2 83.11(9) . 3_546
O19 Cu3 Sm2 109.83(9) . 3_546
N8 Cu3 Sm2 131.18(11) . 3_546
O2 Cu3 Sm2 43.37(7) 1_455 3_546
Cu2 Cu3 Sm2 133.891(19) . 3_546
Sm2 Cu3 Sm2 68.380(13) . 3_546
C12 O1 Sm2 93.1(3) . 3_646
C12 O2 Sm2 92.3(3) . 3_646
C12 O2 Cu3 126.4(3) . 1_655
Sm2 O2 Cu3 92.65(11) 3_646 1_655
C24 O3 Sm1 132.8(3) . .
C36 O5 Cu1 128.0(3) . .
C36 O6 Sm1 140.0(3) . 3_647
C48 O7 Cu2 120.9(3) . .
C48 O8 Sm1 138.6(3) . .
C60 O9 Cu2 119.2(3) . .
C60 O9 Cu1 117.1(3) . .
Cu2 O9 Cu1 88.94(12) . .
C60 O10 Sm2 140.7(3) . .
C72 O11 Cu3 127.8(3) . .
C72 O12 Sm2 137.9(3) . 3_546
C84 O13 Sm2 137.7(3) . .
C96 O15 Sm1 91.9(3) . 3_547
C96 O16 Sm1 95.0(3) . 3_547
C96 O16 Cu1 127.6(3) . 1_455
Sm1 O16 Cu1 92.13(11) 3_547 1_455
Cu1 O17 Sm1 105.25(13) 3_647 3_647
Cu1 O17 Sm1 110.67(14) 3_647 .
Sm1 O17 Sm1 108.27(12) 3_647 .
Cu1 O17 H17B 122.9 3_647 .
Sm1 O17 H17B 127.3 3_647 .
Sm1 O17 H17B 75.3 . .
Cu2 O18 Cu1 111.37(15) . .
Cu2 O18 Sm1 107.94(13) . .
Cu1 O18 Sm1 102.83(12) . .
Cu2 O18 H18B 106.3 . .
Cu1 O18 H18B 107.9 . .
Sm1 O18 H18B 120.4 . .
Cu2 O19 Cu3 116.20(16) . .
Cu2 O19 Sm2 110.82(13) . .
Cu3 O19 Sm2 101.57(12) . .
Cu2 O19 H19B 120.4 . .
Cu3 O19 H19B 119.3 . .
Sm2 O19 H19B 77.7 . .
Cu3 O20 Sm2 110.83(14) . 3_546
Cu3 O20 Sm2 106.77(13) . .
Sm2 O20 Sm2 110.95(12) 3_546 .
Cu3 O20 H20B 122.6 . .
Sm2 O20 H20B 91.5 3_546 .
Sm2 O20 H20B 113.3 . .
Cu2 O21 Sm1 92.16(11) . .
Cu2 O21 H21C 117.9 . .
Sm1 O21 H21C 114.2 . .
Cu2 O21 H21B 130.8 . .
Sm1 O21 H21B 113.2 . .
H21C O21 H21B 90.2 . .
Sm2 O22 H22B 109.3 . .
Sm2 O22 H22C 131.6 . .
H22B O22 H22C 100.0 . .
C1 N1 C5 117.0(4) . .
C1 N1 Cu1 122.4(3) . .
C5 N1 Cu1 120.5(3) . .
C17 N2 C13 116.8(5) . .
C29 N3 C25 116.3(5) . .
C37 N4 C41 116.6(6) . .
C53 N5 C49 117.0(5) . .
C61 N6 C65 117.1(5) . .
C77 N7 C73 116.6(6) . .
C85 N8 C89 116.8(4) . .
C85 N8 Cu3 121.5(3) . .
C89 N8 Cu3 121.4(3) . .
N1 C1 C2 123.3(5) . .
N1 C1 H1A 118.9 . .
C2 C1 H1A 117.9 . .
C1 C2 C3 120.2(5) . .
C1 C2 H2A 120.4 . .
C3 C2 H2A 119.4 . .
C2 C3 C4 116.0(4) . .
C2 C3 C6 122.0(4) . .
C4 C3 C6 121.9(4) . .
C5 C4 C3 119.9(5) . .
C5 C4 H4A 120.0 . .
C3 C4 H4A 120.1 . .
N1 C5 C4 123.5(5) . .
N1 C5 H5A 118.1 . .
C4 C5 H5A 118.4 . .
C7 C6 C11 118.0(5) . .
C7 C6 C3 121.3(5) . .
C11 C6 C3 120.8(5) . .
C8 C7 C6 121.3(5) . .
C8 C7 H7A 119.2 . .
C6 C7 H7A 119.5 . .
C7 C8 C9 119.9(5) . .
C7 C8 H8A 120.2 . .
C9 C8 H8A 119.8 . .
C10 C9 C8 119.8(5) . .
C10 C9 C12 121.0(4) . .
C8 C9 C12 119.2(5) . .
C9 C10 C11 120.2(5) . .
C9 C10 H10A 120.0 . .
C11 C10 H10A 119.9 . .
C10 C11 C6 120.7(5) . .
C10 C11 H11A 119.9 . .
C6 C11 H11A 119.4 . .
O1 C12 O2 121.4(4) . .
O1 C12 C9 119.6(4) . .
O2 C12 C9 119.0(4) . .
O1 C12 Sm2 60.7(2) . 3_646
O2 C12 Sm2 60.9(2) . 3_646
C9 C12 Sm2 175.1(3) . 3_646
N2 C13 C14 123.2(6) . .
N2 C13 H13A 118.3 . .
C14 C13 H13A 118.5 . .
C15 C14 C13 119.4(5) . .
C15 C14 H14A 120.4 . .
C13 C14 H14A 120.2 . .
C16 C15 C14 117.1(5) . .
C16 C15 C18 121.3(5) . .
C14 C15 C18 121.6(5) . .
C17 C16 C15 119.2(6) . .
C17 C16 H16A 120.3 . .
C15 C16 H16A 120.5 . .
N2 C17 C16 124.2(6) . .
N2 C17 H17A 117.8 . .
C16 C17 H17A 118.0 . .
C23 C18 C19 118.1(5) . .
C23 C18 C15 120.5(5) . .
C19 C18 C15 121.4(5) . .
C20 C19 C18 121.0(5) . .
C20 C19 H19A 119.2 . .
C18 C19 H19A 119.8 . .
C19 C20 C21 119.5(5) . .
C19 C20 H20A 120.2 . .
C21 C20 H20A 120.2 . .
C22 C21 C20 120.0(5) . .
C22 C21 C24 119.6(4) . .
C20 C21 C24 120.2(4) . .
C23 C22 C21 120.2(5) . .
C23 C22 H22A 119.9 . .
C21 C22 H22A 119.9 . .
C22 C23 C18 121.2(5) . .
C22 C23 H23A 119.4 . .
C18 C23 H23A 119.4 . .
O4 C24 O3 126.6(4) . .
O4 C24 C21 118.7(4) . .
O3 C24 C21 114.7(4) . .
N3 C25 C26 123.3(6) . .
N3 C25 H25A 118.5 . .
C26 C25 H25A 118.2 . .
C25 C26 C27 120.0(5) . .
C25 C26 H26A 120.3 . .
C27 C26 H26A 119.7 . .
C28 C27 C26 116.6(5) . .
C28 C27 C30 122.7(5) . .
C26 C27 C30 120.7(5) . .
C27 C28 C29 120.1(5) . .
C27 C28 H28A 119.8 . .
C29 C28 H28A 120.1 . .
N3 C29 C28 123.7(5) . .
N3 C29 H29A 118.1 . .
C28 C29 H29A 118.1 . .
C31 C30 C35 117.9(5) . .
C31 C30 C27 120.9(5) . .
C35 C30 C27 121.2(5) . .
C32 C31 C30 120.7(5) . .
C32 C31 H31A 119.4 . .
C30 C31 H31A 119.9 . .
C31 C32 C33 121.4(5) . .
C31 C32 H32A 119.5 . .
C33 C32 H32A 119.1 . .
C34 C33 C32 118.4(5) . .
C34 C33 C36 121.9(4) . .
C32 C33 C36 119.7(4) . .
C33 C34 C35 120.5(5) . .
C33 C34 H34A 120.1 . .
C35 C34 H34A 119.4 . .
C34 C35 C30 121.0(5) . .
C34 C35 H35A 119.8 . .
C30 C35 H35A 119.2 . .
O6 C36 O5 125.7(4) . .
O6 C36 C33 118.6(4) . .
O5 C36 C33 115.7(4) . .
N4 C37 C38 123.2(8) . .
N4 C37 H37A 118.4 . .
C38 C37 H37A 118.4 . .
C39 C38 C37 120.9(8) . .
C39 C38 H38A 120.1 . .
C37 C38 H38A 118.9 . .
C40 C39 C38 115.7(6) . .
C40 C39 C42 123.1(6) . .
C38 C39 C42 121.1(6) . .
C39 C40 C41 120.0(8) . .
C39 C40 H40A 120.7 . .
C41 C40 H40A 119.3 . .
N4 C41 C40 123.6(8) . .
N4 C41 H41A 118.2 . .
C40 C41 H41A 118.2 . .
C43 C42 C47 117.2(5) . .
C43 C42 C39 120.4(5) . .
C47 C42 C39 122.3(5) . .
C42 C43 C44 121.8(5) . .
C42 C43 H43A 119.4 . .
C44 C43 H43A 118.9 . .
C45 C44 C43 120.2(5) . .
C45 C44 H44A 119.8 . .
C43 C44 H44A 120.0 . .
C44 C45 C46 119.0(5) . .
C44 C45 C48 117.6(4) . .
C46 C45 C48 123.4(4) . .
C47 C46 C45 120.2(5) . .
C47 C46 H46A 119.7 . .
C45 C46 H46A 120.2 . .
C46 C47 C42 121.6(5) . .
C46 C47 H47A 119.0 . .
C42 C47 H47A 119.4 . .
O8 C48 O7 123.0(4) . .
O8 C48 C45 119.1(4) . .
O7 C48 C45 117.9(4) . .
N5 C49 C50 122.9(6) . .
N5 C49 H49A 118.6 . .
C50 C49 H49A 118.5 . .
C51 C50 C49 119.9(6) . .
C51 C50 H50A 120.5 . .
C49 C50 H50A 119.6 . .
C52 C51 C50 117.1(5) . .
C52 C51 C54 120.8(5) . .
C50 C51 C54 122.1(5) . .
C51 C52 C53 119.7(6) . .
C51 C52 H52A 121.0 . .
C53 C52 H52A 119.3 . .
N5 C53 C52 123.5(5) . .
N5 C53 H53A 118.4 . .
C52 C53 H53A 118.1 . .
C59 C54 C55 118.6(5) . .
C59 C54 C51 120.8(5) . .
C55 C54 C51 120.6(5) . .
C54 C55 C56 120.6(5) . .
C54 C55 H55A 119.9 . .
C56 C55 H55A 119.5 . .
C57 C56 C55 120.1(5) . .
C57 C56 H56A 120.0 . .
C55 C56 H56A 119.8 . .
C58 C57 C56 119.3(4) . .
C58 C57 C60 119.7(4) . .
C56 C57 C60 121.0(4) . .
C57 C58 C59 120.4(5) . .
C57 C58 H58A 120.4 . .
C59 C58 H58A 119.2 . .
C54 C59 C58 120.9(5) . .
C54 C59 H59A 119.5 . .
C58 C59 H59A 119.6 . .
O10 C60 O9 124.3(4) . .
O10 C60 C57 118.0(4) . .
O9 C60 C57 117.6(4) . .
N6 C61 C62 122.8(5) . .
N6 C61 H61A 118.4 . .
C62 C61 H61A 118.8 . .
C63 C62 C61 121.4(5) . .
C63 C62 H62A 119.4 . .
C61 C62 H62A 119.2 . .
C64 C63 C62 115.0(5) . .
C64 C63 C66 123.8(5) . .
C62 C63 C66 121.1(5) . .
C63 C64 C65 121.4(5) . .
C63 C64 H64A 119.8 . .
C65 C64 H64A 118.8 . .
N6 C65 C64 122.2(5) . .
N6 C65 H65A 119.0 . .
C64 C65 H65A 118.8 . .
C71 C66 C67 116.9(5) . .
C71 C66 C63 121.8(4) . .
C67 C66 C63 121.3(4) . .
C68 C67 C66 122.0(5) . .
C68 C67 H67A 119.3 . .
C66 C67 H67A 118.6 . .
C67 C68 C69 120.4(5) . .
C67 C68 H68A 119.4 . .
C69 C68 H68A 120.1 . .
C70 C69 C68 118.2(4) . .
C70 C69 C72 120.8(4) . .
C68 C69 C72 121.0(4) . .
C71 C70 C69 121.5(5) . .
C71 C70 H70A 119.3 . .
C69 C70 H70A 119.2 . .
C70 C71 C66 120.9(5) . .
C70 C71 H71A 119.1 . .
C66 C71 H71A 120.0 . .
O12 C72 O11 125.8(4) . .
O12 C72 C69 118.3(4) . .
O11 C72 C69 115.9(4) . .
N7 C73 C74 123.8(7) . .
N7 C73 H73A 117.9 . .
C74 C73 H73A 118.3 . .
C73 C74 C75 119.4(7) . .
C73 C74 H74A 119.8 . .
C75 C74 H74A 120.8 . .
C76 C75 C74 116.9(6) . .
C76 C75 C78 121.6(6) . .
C74 C75 C78 121.5(6) . .
C75 C76 C77 120.4(7) . .
C75 C76 H76A 120.1 . .
C77 C76 H76A 119.5 . .
N7 C77 C76 122.9(7) . .
N7 C77 H77A 118.7 . .
C76 C77 H77A 118.4 . .
C83 C78 C79 118.1(5) . .
C83 C78 C75 120.8(5) . .
C79 C78 C75 121.1(5) . .
C80 C79 C78 120.7(5) . .
C80 C79 H79A 120.0 . .
C78 C79 H79A 119.4 . .
C79 C80 C81 120.9(5) . .
C79 C80 H80A 119.2 . .
C81 C80 H80A 119.9 . .
C80 C81 C82 118.9(5) . .
C80 C81 C84 121.4(5) . .
C82 C81 C84 119.5(5) . .
C83 C82 C81 120.6(5) . .
C83 C82 H82A 119.9 . .
C81 C82 H82A 119.5 . .
C82 C83 C78 120.8(5) . .
C82 C83 H83A 119.2 . .
C78 C83 H83A 120.0 . .
O14 C84 O13 124.7(4) . .
O14 C84 C81 120.2(4) . .
O13 C84 C81 115.1(4) . .
N8 C85 C86 123.2(5) . .
N8 C85 H85A 118.0 . .
C86 C85 H85A 118.8 . .
C85 C86 C87 120.8(5) . .
C85 C86 H86A 119.6 . .
C87 C86 H86A 119.6 . .
C86 C87 C88 116.2(5) . .
C86 C87 C90 122.4(5) . .
C88 C87 C90 121.3(5) . .
C89 C88 C87 119.9(5) . .
C89 C88 H88A 120.4 . .
C87 C88 H88A 119.6 . .
N8 C89 C88 123.0(5) . .
N8 C89 H89A 118.4 . .
C88 C89 H89A 118.5 . .
C91 C90 C95 119.1(4) . .
C91 C90 C87 120.4(5) . .
C95 C90 C87 120.5(5) . .
C92 C91 C90 120.5(5) . .
C92 C91 H91A 119.6 . .
C90 C91 H91A 119.8 . .
C91 C92 C93 120.2(5) . .
C91 C92 H92A 120.1 . .
C93 C92 H92A 119.6 . .
C92 C93 C94 119.6(4) . .
C92 C93 C96 118.4(4) . .
C94 C93 C96 121.8(4) . .
C95 C94 C93 119.9(5) . .
C95 C94 H94A 120.0 . .
C93 C94 H94A 120.0 . .
C94 C95 C90 120.6(5) . .
C94 C95 H95A 120.1 . .
C90 C95 H95A 119.3 . .
O15 C96 O16 120.8(4) . .
O15 C96 C93 119.8(4) . .
O16 C96 C93 119.3(4) . .
O15 C96 Sm1 62.1(2) . 3_547
O16 C96 Sm1 58.8(2) . 3_547
C93 C96 Sm1 176.5(3) . 3_547

loop_
_geom_bond_atom_site_label_1
_geom_bond_atom_site_label_2
_geom_bond_distance
_geom_bond_site_symmetry_2
Sm1 O3 2.358(3) .
Sm1 O8 2.412(3) .
Sm1 O17 2.429(3) 3_647
Sm1 O6 2.436(3) 3_647
Sm1 O17 2.452(3) .
Sm1 O16 2.464(3) 3_547
Sm1 O18 2.487(3) .
Sm1 O15 2.538(3) 3_547
Sm1 O21 2.610(3) .
Sm1 C96 2.871(5) 3_547
Sm1 Cu1 3.4944(6) .
Sm1 Cu2 3.6089(7) .
Sm1 H17B 2.3750 .
Sm2 O10 2.394(3) .
Sm2 O13 2.401(3) .
Sm2 O20 2.434(3) 3_546
Sm2 O20 2.437(3) .
Sm2 O12 2.478(3) 3_546
Sm2 O1 2.479(3) 3_646
Sm2 O2 2.483(3) 3_646
Sm2 O22 2.488(3) .
Sm2 O19 2.559(3) .
Sm2 C12 2.840(5) 3_646
Sm2 Cu3 3.5268(6) .
Sm2 Cu3 3.6129(7) 3_546
Sm2 H19B 2.5308 .
Cu1 O5 1.947(3) .
Cu1 O17 1.953(3) 3_647
Cu1 O18 1.964(3) .
Cu1 N1 2.007(4) .
Cu1 O16 2.582(4) 1_655
Cu1 O9 2.610(3) .
Cu1 Cu2 3.2402(9) .
Cu1 Sm1 3.6347(7) 3_647
Cu2 O19 1.934(3) .
Cu2 O18 1.959(3) .
Cu2 O9 1.969(3) .
Cu2 O7 1.989(3) .
Cu2 O21 2.395(3) .
Cu2 Cu3 3.3125(9) .
Cu3 O20 1.941(3) .
Cu3 O11 1.952(3) .
Cu3 O19 1.968(3) .
Cu3 N8 2.020(4) .
Cu3 O2 2.512(3) 1_455
Cu3 Sm2 3.6129(7) 3_546
O1 C12 1.257(6) .
O1 Sm2 2.479(3) 3_646
O2 C12 1.281(6) .
O2 Sm2 2.483(3) 3_646
O2 Cu3 2.512(3) 1_655
O3 C24 1.270(6) .
O4 C24 1.231(6) .
O5 C36 1.267(6) .
O6 C36 1.240(6) .
O6 Sm1 2.436(3) 3_647
O7 C48 1.280(5) .
O8 C48 1.242(5) .
O9 C60 1.263(5) .
O10 C60 1.256(5) .
O11 C72 1.281(6) .
O12 C72 1.237(6) .
O12 Sm2 2.478(3) 3_546
O13 C84 1.284(6) .
O14 C84 1.232(6) .
O15 C96 1.261(6) .
O15 Sm1 2.538(3) 3_547
O16 C96 1.275(6) .
O16 Sm1 2.464(3) 3_547
O16 Cu1 2.582(4) 1_455
O17 Cu1 1.953(3) 3_647
O17 Sm1 2.429(3) 3_647
O17 H17B 0.7430 .
O18 H18B 0.8953 .
O19 H19B 0.9358 .
O20 Sm2 2.434(3) 3_546
O20 H20B 0.9827 .
O21 H21C 0.7739 .
O21 H21B 0.9977 .
O22 H22B 0.8218 .
O22 H22C 0.8551 .
N1 C1 1.328(6) .
N1 C5 1.340(6) .
N2 C17 1.324(8) .
N2 C13 1.328(8) .
N3 C29 1.337(7) .
N3 C25 1.345(7) .
N4 C37 1.320(10) .
N4 C41 1.334(11) .
N5 C53 1.332(8) .
N5 C49 1.344(8) .
N6 C61 1.326(7) .
N6 C65 1.335(7) .
N7 C77 1.324(9) .
N7 C73 1.339(9) .
N8 C85 1.330(6) .
N8 C89 1.343(6) .
C1 C2 1.390(7) .
C1 H1A 0.9296 .
C2 C3 1.394(7) .
C2 H2A 0.9327 .
C3 C4 1.397(7) .
C3 C6 1.475(6) .
C4 C5 1.382(7) .
C4 H4A 0.9283 .
C5 H5A 0.9323 .
C6 C7 1.388(7) .
C6 C11 1.390(7) .
C7 C8 1.375(7) .
C7 H7A 0.9293 .
C8 C9 1.379(7) .
C8 H8A 0.9320 .
C9 C10 1.375(7) .
C9 C12 1.499(7) .
C10 C11 1.384(7) .
C10 H10A 0.9292 .
C11 H11A 0.9328 .
C12 Sm2 2.840(5) 3_646
C13 C14 1.396(7) .
C13 H13A 0.9324 .
C14 C15 1.385(8) .
C14 H14A 0.9319 .
C15 C16 1.385(8) .
C15 C18 1.490(7) .
C16 C17 1.381(8) .
C16 H16A 0.9312 .
C17 H17A 0.9326 .
C18 C23 1.388(7) .
C18 C19 1.407(8) .
C19 C20 1.387(7) .
C19 H19A 0.9339 .
C20 C21 1.390(7) .
C20 H20A 0.9347 .
C21 C22 1.385(7) .
C21 C24 1.541(6) .
C22 C23 1.382(7) .
C22 H22A 0.9320 .
C23 H23A 0.9344 .
C25 C26 1.381(8) .
C25 H25A 0.9276 .
C26 C27 1.393(7) .
C26 H26A 0.9283 .
C27 C28 1.379(7) .
C27 C30 1.481(6) .
C28 C29 1.382(7) .
C28 H28A 0.9306 .
C29 H29A 0.9290 .
C30 C31 1.380(7) .
C30 C35 1.391(7) .
C31 C32 1.377(7) .
C31 H31A 0.9308 .
C32 C33 1.383(7) .
C32 H32A 0.9329 .
C33 C34 1.373(7) .
C33 C36 1.513(6) .
C34 C35 1.388(7) .
C34 H34A 0.9302 .
C35 H35A 0.9322 .
C37 C38 1.390(9) .
C37 H37A 0.9321 .
C38 C39 1.384(9) .
C38 H38A 0.9342 .
C39 C40 1.380(9) .
C39 C42 1.488(7) .
C40 C41 1.395(9) .
C40 H40A 0.9317 .
C41 H41A 0.9348 .
C42 C43 1.380(8) .
C42 C47 1.398(8) .
C43 C44 1.386(7) .
C43 H43A 0.9321 .
C44 C45 1.379(7) .
C44 H44A 0.9348 .
C45 C46 1.391(7) .
C45 C48 1.495(6) .
C46 C47 1.374(7) .
C46 H46A 0.9336 .
C47 H47A 0.9355 .
C49 C50 1.390(8) .
C49 H49A 0.9325 .
C50 C51 1.390(8) .
C50 H50A 0.9319 .
C51 C52 1.380(7) .
C51 C54 1.489(7) .
C52 C53 1.393(7) .
C52 H52A 0.9332 .
C53 H53A 0.9327 .
C54 C59 1.382(7) .
C54 C55 1.392(7) .
C55 C56 1.391(7) .
C55 H55A 0.9346 .
C56 C57 1.385(7) .
C56 H56A 0.9315 .
C57 C58 1.383(7) .
C57 C60 1.495(6) .
C58 C59 1.385(7) .
C58 H58A 0.9330 .
C59 H59A 0.9339 .
C61 C62 1.388(7) .
C61 H61A 0.9332 .
C62 C63 1.383(7) .
C62 H62A 0.9314 .
C63 C64 1.371(7) .
C63 C66 1.484(7) .
C64 C65 1.403(7) .
C64 H64A 0.9332 .
C65 H65A 0.9307 .
C66 C71 1.400(7) .
C66 C67 1.404(7) .
C67 C68 1.378(7) .
C67 H67A 0.9310 .
C68 C69 1.390(7) .
C68 H68A 0.9293 .
C69 C70 1.387(7) .
C69 C72 1.509(6) .
C70 C71 1.384(7) .
C70 H70A 0.9319 .
C71 H71A 0.9292 .
C73 C74 1.373(9) .
C73 H73A 0.9322 .
C74 C75 1.387(9) .
C74 H74A 0.9305 .
C75 C76 1.365(9) .
C75 C78 1.478(7) .
C76 C77 1.392(8) .
C76 H76A 0.9312 .
C77 H77A 0.9319 .
C78 C83 1.397(8) .
C78 C79 1.399(8) .
C79 C80 1.380(7) .
C79 H79A 0.9336 .
C80 C81 1.380(7) .
C80 H80A 0.9313 .
C81 C82 1.392(7) .
C81 C84 1.503(7) .
C82 C83 1.379(7) .
C82 H82A 0.9338 .
C83 H83A 0.9324 .
C85 C86 1.372(7) .
C85 H85A 0.9306 .
C86 C87 1.378(7) .
C86 H86A 0.9321 .
C87 C88 1.390(7) .
C87 C90 1.471(6) .
C88 C89 1.381(7) .
C88 H88A 0.9311 .
C89 H89A 0.9304 .
C90 C91 1.393(7) .
C90 C95 1.399(7) .
C91 C92 1.385(7) .
C91 H91A 0.9295 .
C92 C93 1.394(7) .
C92 H92A 0.9323 .
C93 C94 1.396(7) .
C93 C96 1.479(6) .
C94 C95 1.386(6) .
C94 H94A 0.9288 .
C95 H95A 0.9307 .
C96 Sm1 2.871(5) 3_547
